data_7720622
loop_
_publ_author_name
'Mitra, Mousree'
'Mr&#xf3;zek, Ond&#x159;ej'
'Belyaev, Andrey'
'Janiak, Lars'
'Marian, Christel M.'
'Steffen, Andreas'

_publ_section_title
;
 Synthesis, structural characterization and rigidity dependent dual
 phosphorescence behavior of high-energy phosphorescent zinc(II) cyclic
 (alkyl)(amino)carbene complexes.
;
_journal_issue 14
_journal_name_full 'Dalton transactions (Cambridge, England : 2003)'
_journal_page_first 5519
_journal_page_last 5528
_journal_paper_doi 10.1039/d6dt00177g
_journal_volume 55
_journal_year 2026
_chemical_formula_moiety 'C26 H43 Br2 N O Zn'
_chemical_formula_sum 'C26 H43 Br2 N O Zn'
_chemical_formula_weight 610.80
_space_group_crystal_system monoclinic
_space_group_IT_number 14
_space_group_name_Hall '-P 2yn'
_space_group_name_H-M_alt 'P 1 21/n 1'
_atom_sites_solution_hydrogens geom
_atom_sites_solution_primary iterative
_audit_creation_date 2024-11-22
_audit_creation_method
;
Olex2 1.5
(compiled 2021.07.19 svn.r715e62df for OlexSys, GUI svn.r6380)
;
_audit_update_record
;
2024-11-22 deposited with the CCDC.	2026-03-05 downloaded from the CCDC.
;
_cell_angle_alpha 90
_cell_angle_beta 102.661(2)
_cell_angle_gamma 90
_cell_formula_units_Z 4
_cell_length_a 14.6733(9)
_cell_length_b 11.6822(7)
_cell_length_c 16.1462(8)
_cell_measurement_reflns_used 9978
_cell_measurement_temperature 100(2)
_cell_measurement_theta_max 28.516
_cell_measurement_theta_min 2.435
_cell_volume 2700.4(3)
_computing_cell_refinement 'SAINT V8.40A (?, 2016)'
_computing_data_reduction 'SAINT V8.40A (?, 2016)'
_computing_molecular_graphics 'Olex2 1.5 (Dolomanov et al., 2009)'
_computing_publication_material 'Olex2 1.5 (Dolomanov et al., 2009)'
_computing_structure_refinement 'SHELXL 2019/3 (Sheldrick, 2015)'
_computing_structure_solution 'olex2.solve 1.5 (Bourhis et al., 2015)'
_diffrn_ambient_temperature 100.00
_diffrn_detector HPAD
_diffrn_detector_area_resol_mean 7.41
_diffrn_detector_type 'CMOS Photon 100'
_diffrn_measured_fraction_theta_full 0.997
_diffrn_measured_fraction_theta_max 0.993
_diffrn_measurement_device_type 'Bruker D8 VENTURE dual wavelength Mo/Cu'
_diffrn_measurement_method '\f and \w scans'
_diffrn_measurement_specimen_support 'MiTeGen micromount'
_diffrn_radiation_monochromator 'multilayer optics'
_diffrn_radiation_type MoK\a
_diffrn_radiation_wavelength 0.71073
_diffrn_reflns_av_R_equivalents 0.0708
_diffrn_reflns_av_unetI/netI 0.0377
_diffrn_reflns_Laue_measured_fraction_full 0.997
_diffrn_reflns_Laue_measured_fraction_max 0.993
_diffrn_reflns_limit_h_max 19
_diffrn_reflns_limit_h_min -19
_diffrn_reflns_limit_k_max 15
_diffrn_reflns_limit_k_min -15
_diffrn_reflns_limit_l_max 21
_diffrn_reflns_limit_l_min -20
_diffrn_reflns_number 49516
_diffrn_reflns_point_group_measured_fraction_full 0.997
_diffrn_reflns_point_group_measured_fraction_max 0.993
_diffrn_reflns_theta_full 25.242
_diffrn_reflns_theta_max 28.530
_diffrn_reflns_theta_min 2.746
_diffrn_source_current 1.4
_diffrn_source_power 0.07
_diffrn_source_voltage 50.0
_exptl_absorpt_coefficient_mu 3.886
_exptl_absorpt_correction_T_max 0.7457
_exptl_absorpt_correction_T_min 0.3681
_exptl_absorpt_correction_type multi-scan
_exptl_absorpt_process_details
'SADABS-2016/2 (Bruker,2016/2) was used for absorption correction. wR2(int) was 0.1483 before and 0.0706 after correction. The Ratio of minimum to maximum transmission is 0.4936. The \l/2 correction factor is Not present.'
_exptl_crystal_colour 'clear whiteish colourless'
_exptl_crystal_colour_lustre clear
_exptl_crystal_colour_modifier whiteish
_exptl_crystal_colour_primary colourless
_exptl_crystal_density_diffrn 1.502
_exptl_crystal_description block
_exptl_crystal_F_000 1256
_exptl_crystal_recrystallization_method THF/CH
_exptl_crystal_size_max 0.29
_exptl_crystal_size_mid 0.27
_exptl_crystal_size_min 0.2
_refine_diff_density_max 0.888
_refine_diff_density_min -0.511
_refine_diff_density_rms 0.071
_refine_ls_extinction_method none
_refine_ls_goodness_of_fit_ref 1.046
_refine_ls_hydrogen_treatment constr
_refine_ls_matrix_type full
_refine_ls_number_parameters 288
_refine_ls_number_reflns 6818
_refine_ls_number_restraints 0
_refine_ls_restrained_S_all 1.046
_refine_ls_R_factor_all 0.0282
_refine_ls_R_factor_gt 0.0229
_refine_ls_shift/su_max 0.001
_refine_ls_shift/su_mean 0.000
_refine_ls_structure_factor_coef Fsqd
_refine_ls_weighting_details 'w=1/[\s^2^(Fo^2^)+(0.0225P)^2^+0.5346P] where P=(Fo^2^+2Fc^2^)/3'
_refine_ls_weighting_scheme calc
_refine_ls_wR_factor_gt 0.0563
_refine_ls_wR_factor_ref 0.0577
_reflns_Friedel_coverage 0.000
_reflns_number_gt 6010
_reflns_number_total 6818
_reflns_threshold_expression 'I > 2\s(I)'
_cod_data_source_file d6dt00177g2.cif
_cod_data_source_block 5
_cod_depositor_comments 'Adding full bibliography for 7720617--7720624.cif.'
_cod_database_code 7720622
_shelx_shelxl_version_number 2019/3
_shelx_space_group_comment
;
The symmetry employed for this shelxl refinement is uniquely defined
by the following loop, which should always be used as a source of
symmetry information in preference to the above space-group names.
They are only intended as comments.
;
_shelx_estimated_absorpt_t_max 0.510
_shelx_estimated_absorpt_t_min 0.399
_diffrn_ambient_temperature_device 'Oxford Cryostream 800'
_olex2_refinement_description
;
1. Fixed Uiso
 At 1.2 times of:
  All C(H) groups, All C(H,H) groups
 At 1.5 times of:
  All C(H,H,H) groups
2.a Ternary CH refined with riding coordinates:
 C17(H17), C20(H20)
2.b Secondary CH2 refined with riding coordinates:
 C3(H3A,H3B), C7(H7A,H7B), C9(H9A,H9B), C23(H23A,H23B), C24(H24A,H24B),
 C25(H25A,H25B), C26(H26A,H26B)
2.c Aromatic/amide H refined with riding coordinates:
 C13(H13), C14(H14), C15(H15)
2.d Idealised Me refined as rotating group:
 C5(H5A,H5B,H5C), C6(H6A,H6B,H6C), C8(H8A,H8B,H8C), C10(H10A,H10B,H10C),
 C18(H18A,H18B,H18C), C19(H19A,H19B,H19C), C21(H21A,H21B,H21C), C22(H22A,H22B,
 H22C)
;
_olex2_submission_special_instructions 'No special instructions were received'

loop_
_space_group_symop_operation_xyz
'x, y, z'
'-x+1/2, y+1/2, -z+1/2'
'-x, -y, -z'
'x-1/2, -y-1/2, z-1/2'

loop_
_atom_site_label
_atom_site_type_symbol
_atom_site_fract_x
_atom_site_fract_y
_atom_site_fract_z
_atom_site_U_iso_or_equiv
_atom_site_adp_type
_atom_site_occupancy
_atom_site_site_symmetry_order
_atom_site_calc_flag
_atom_site_refinement_flags_posn
_atom_site_refinement_flags_adp
_atom_site_refinement_flags_occupancy
_atom_site_disorder_assembly
_atom_site_disorder_group
Br1 Br 0.64786(2) 0.82028(2) 0.34847(2) 0.01539(5) Uani 1 1 d . . . . .
Br2 Br 0.46865(2) 1.06412(2) 0.26333(2) 0.01960(5) Uani 1 1 d . . . . .
Zn1 Zn 0.49052(2) 0.86241(2) 0.28329(2) 0.01159(5) Uani 1 1 d . . . . .
O1 O 0.43028(8) 0.84065(10) 0.39193(7) 0.0190(2) Uani 1 1 d . . . . .
N1 N 0.44995(9) 0.69331(11) 0.13849(8) 0.0110(2) Uani 1 1 d . . . . .
C1 C 0.41538(10) 0.76504(13) 0.18464(9) 0.0113(3) Uani 1 1 d . . . . .
C2 C 0.31015(10) 0.77453(13) 0.15011(10) 0.0125(3) Uani 1 1 d . . . . .
C3 C 0.28746(11) 0.67531(14) 0.08557(10) 0.0149(3) Uani 1 1 d . . . . .
H3A H 0.260186 0.609962 0.110780 0.018 Uiso 1 1 calc R U . . .
H3B H 0.242120 0.700690 0.034038 0.018 Uiso 1 1 calc R U . . .
C4 C 0.37953(11) 0.64022(13) 0.06324(10) 0.0131(3) Uani 1 1 d . . . . .
C5 C 0.39087(12) 0.51090(14) 0.05892(11) 0.0195(3) Uani 1 1 d . . . . .
H5A H 0.455679 0.492633 0.057461 0.029 Uiso 1 1 calc R U . . .
H5B H 0.349080 0.481392 0.007527 0.029 Uiso 1 1 calc R U . . .
H5C H 0.375129 0.475466 0.109006 0.029 Uiso 1 1 calc R U . . .
C6 C 0.39345(12) 0.69237(14) -0.01974(10) 0.0171(3) Uani 1 1 d . . . . .
H6A H 0.384957 0.775504 -0.018344 0.026 Uiso 1 1 calc R U . . .
H6B H 0.347661 0.659855 -0.067351 0.026 Uiso 1 1 calc R U . . .
H6C H 0.456688 0.675260 -0.026815 0.026 Uiso 1 1 calc R U . . .
C7 C 0.29194(11) 0.89356(14) 0.10728(11) 0.0169(3) Uani 1 1 d . . . . .
H7A H 0.315502 0.953179 0.150218 0.020 Uiso 1 1 calc R U . . .
H7B H 0.328268 0.899347 0.062518 0.020 Uiso 1 1 calc R U . . .
C8 C 0.18910(13) 0.91870(17) 0.06751(13) 0.0285(4) Uani 1 1 d . . . . .
H8A H 0.183819 0.994294 0.040564 0.043 Uiso 1 1 calc R U . . .
H8B H 0.152869 0.917563 0.111786 0.043 Uiso 1 1 calc R U . . .
H8C H 0.164880 0.860312 0.024766 0.043 Uiso 1 1 calc R U . . .
C9 C 0.25725(11) 0.76324(15) 0.22252(10) 0.0182(3) Uani 1 1 d . . . . .
H9A H 0.268696 0.833149 0.257937 0.022 Uiso 1 1 calc R U . . .
H9B H 0.189458 0.759723 0.197193 0.022 Uiso 1 1 calc R U . . .
C10 C 0.28364(13) 0.65959(16) 0.27982(12) 0.0247(4) Uani 1 1 d . . . . .
H10A H 0.264540 0.589542 0.247234 0.037 Uiso 1 1 calc R U . . .
H10B H 0.251982 0.663875 0.327239 0.037 Uiso 1 1 calc R U . . .
H10C H 0.351402 0.658594 0.301897 0.037 Uiso 1 1 calc R U . . .
C11 C 0.54962(10) 0.66617(13) 0.15220(10) 0.0124(3) Uani 1 1 d . . . . .
C12 C 0.60870(11) 0.73790(14) 0.11751(10) 0.0143(3) Uani 1 1 d . . . . .
C13 C 0.70294(11) 0.70735(15) 0.13211(11) 0.0178(3) Uani 1 1 d . . . . .
H13 H 0.744874 0.754984 0.110610 0.021 Uiso 1 1 calc R U . . .
C14 C 0.73701(12) 0.60981(16) 0.17694(11) 0.0203(3) Uani 1 1 d . . . . .
H14 H 0.801134 0.590053 0.184702 0.024 Uiso 1 1 calc R U . . .
C15 C 0.67706(12) 0.54113(15) 0.21044(11) 0.0180(3) Uani 1 1 d . . . . .
H15 H 0.700619 0.473744 0.240599 0.022 Uiso 1 1 calc R U . . .
C16 C 0.58292(11) 0.56877(13) 0.20084(10) 0.0140(3) Uani 1 1 d . . . . .
C17 C 0.57813(12) 0.84766(14) 0.06789(11) 0.0176(3) Uani 1 1 d . . . . .
H17 H 0.509146 0.856498 0.061477 0.021 Uiso 1 1 calc R U . . .
C18 C 0.59966(14) 0.84323(17) -0.02198(12) 0.0254(4) Uani 1 1 d . . . . .
H18A H 0.667437 0.843972 -0.016969 0.038 Uiso 1 1 calc R U . . .
H18B H 0.571778 0.909900 -0.054844 0.038 Uiso 1 1 calc R U . . .
H18C H 0.573360 0.773018 -0.050875 0.038 Uiso 1 1 calc R U . . .
C19 C 0.62621(13) 0.95270(15) 0.11449(12) 0.0232(4) Uani 1 1 d . . . . .
H19A H 0.616006 0.954141 0.172469 0.035 Uiso 1 1 calc R U . . .
H19B H 0.600066 1.022222 0.084454 0.035 Uiso 1 1 calc R U . . .
H19C H 0.693366 0.949076 0.116426 0.035 Uiso 1 1 calc R U . . .
C20 C 0.52428(12) 0.49701(14) 0.24901(11) 0.0176(3) Uani 1 1 d . . . . .
H20 H 0.457940 0.523283 0.232017 0.021 Uiso 1 1 calc R U . . .
C21 C 0.52724(14) 0.36836(15) 0.23040(12) 0.0264(4) Uani 1 1 d . . . . .
H21A H 0.507614 0.355470 0.169101 0.040 Uiso 1 1 calc R U . . .
H21B H 0.484962 0.327632 0.259534 0.040 Uiso 1 1 calc R U . . .
H21C H 0.591048 0.339839 0.250704 0.040 Uiso 1 1 calc R U . . .
C22 C 0.55831(13) 0.51621(15) 0.34454(11) 0.0224(4) Uani 1 1 d . . . . .
H22A H 0.621817 0.485982 0.363077 0.034 Uiso 1 1 calc R U . . .
H22B H 0.516602 0.476596 0.374896 0.034 Uiso 1 1 calc R U . . .
H22C H 0.558304 0.598361 0.356841 0.034 Uiso 1 1 calc R U . . .
C23 C 0.47235(13) 0.77012(16) 0.46499(11) 0.0231(4) Uani 1 1 d . . . . .
H23A H 0.537011 0.795389 0.489630 0.028 Uiso 1 1 calc R U . . .
H23B H 0.473542 0.688607 0.448496 0.028 Uiso 1 1 calc R U . . .
C24 C 0.41068(14) 0.78706(17) 0.52748(12) 0.0273(4) Uani 1 1 d . . . . .
H24A H 0.445733 0.774876 0.586574 0.033 Uiso 1 1 calc R U . . .
H24B H 0.356100 0.735059 0.515321 0.033 Uiso 1 1 calc R U . . .
C25 C 0.38122(14) 0.91116(17) 0.51205(12) 0.0261(4) Uani 1 1 d . . . . .
H25A H 0.323215 0.927240 0.531796 0.031 Uiso 1 1 calc R U . . .
H25B H 0.430990 0.963852 0.540900 0.031 Uiso 1 1 calc R U . . .
C26 C 0.36548(13) 0.92144(17) 0.41702(12) 0.0260(4) Uani 1 1 d . . . . .
H26A H 0.300177 0.901779 0.389731 0.031 Uiso 1 1 calc R U . . .
H26B H 0.378502 1.000397 0.400565 0.031 Uiso 1 1 calc R U . . .

loop_
_atom_site_aniso_label
_atom_site_aniso_U_11
_atom_site_aniso_U_22
_atom_site_aniso_U_33
_atom_site_aniso_U_23
_atom_site_aniso_U_13
_atom_site_aniso_U_12
Br1 0.01088(8) 0.01750(9) 0.01630(8) -0.00087(6) -0.00024(6) -0.00033(5)
Br2 0.02200(9) 0.01091(8) 0.02309(9) -0.00064(6) -0.00113(7) 0.00033(6)
Zn1 0.01102(9) 0.01103(9) 0.01206(9) -0.00167(6) 0.00112(7) -0.00029(6)
O1 0.0187(6) 0.0235(6) 0.0160(6) 0.0012(5) 0.0064(5) 0.0075(5)
N1 0.0108(6) 0.0093(6) 0.0121(6) -0.0007(5) 0.0008(5) -0.0012(5)
C1 0.0125(7) 0.0090(7) 0.0124(7) 0.0028(5) 0.0029(6) -0.0012(5)
C2 0.0108(7) 0.0125(7) 0.0139(7) -0.0017(6) 0.0017(6) -0.0011(5)
C3 0.0117(7) 0.0147(8) 0.0175(8) -0.0035(6) 0.0011(6) -0.0022(6)
C4 0.0115(7) 0.0128(7) 0.0131(7) -0.0029(6) -0.0015(6) -0.0014(5)
C5 0.0203(8) 0.0135(8) 0.0221(8) -0.0060(6) -0.0006(7) -0.0004(6)
C6 0.0156(8) 0.0218(9) 0.0131(7) -0.0022(6) 0.0012(6) -0.0015(6)
C7 0.0144(7) 0.0130(7) 0.0215(8) 0.0002(6) 0.0000(6) 0.0023(6)
C8 0.0210(9) 0.0232(10) 0.0353(11) 0.0027(8) -0.0067(8) 0.0049(7)
C9 0.0131(7) 0.0239(9) 0.0188(8) -0.0022(7) 0.0058(6) -0.0014(6)
C10 0.0246(9) 0.0284(10) 0.0224(9) 0.0017(7) 0.0082(8) -0.0085(7)
C11 0.0103(7) 0.0130(7) 0.0134(7) -0.0035(6) 0.0016(6) 0.0015(5)
C12 0.0137(7) 0.0158(8) 0.0132(7) -0.0015(6) 0.0022(6) 0.0000(6)
C13 0.0141(8) 0.0234(9) 0.0169(8) -0.0015(6) 0.0055(6) -0.0001(6)
C14 0.0139(8) 0.0276(9) 0.0196(8) -0.0014(7) 0.0038(7) 0.0074(7)
C15 0.0178(8) 0.0199(8) 0.0157(8) 0.0010(6) 0.0025(6) 0.0077(6)
C16 0.0152(7) 0.0146(7) 0.0121(7) -0.0014(6) 0.0027(6) 0.0015(6)
C17 0.0146(8) 0.0175(8) 0.0197(8) 0.0042(6) 0.0018(6) -0.0014(6)
C18 0.0273(10) 0.0275(10) 0.0205(9) 0.0038(7) 0.0030(7) -0.0063(7)
C19 0.0242(9) 0.0197(9) 0.0256(9) 0.0003(7) 0.0055(7) -0.0039(7)
C20 0.0194(8) 0.0144(8) 0.0189(8) 0.0026(6) 0.0042(6) 0.0009(6)
C21 0.0390(11) 0.0159(9) 0.0242(9) -0.0001(7) 0.0067(8) -0.0018(7)
C22 0.0299(10) 0.0183(9) 0.0195(8) 0.0013(7) 0.0064(7) -0.0013(7)
C23 0.0278(10) 0.0249(9) 0.0185(8) 0.0054(7) 0.0089(7) 0.0066(7)
C24 0.0364(11) 0.0268(10) 0.0228(9) 0.0008(7) 0.0157(8) 0.0000(8)
C25 0.0300(10) 0.0295(10) 0.0212(9) -0.0032(7) 0.0108(8) 0.0034(8)
C26 0.0228(9) 0.0361(11) 0.0206(9) -0.0012(7) 0.0080(7) 0.0141(8)

loop_
_atom_type_symbol
_atom_type_description
_atom_type_scat_dispersion_real
_atom_type_scat_dispersion_imag
_atom_type_scat_source
C C 0.0033 0.0016 'International Tables Vol C Tables 4.2.6.8 and 6.1.1.4'
H H 0.0000 0.0000 'International Tables Vol C Tables 4.2.6.8 and 6.1.1.4'
Br Br -0.2901 2.4595 'International Tables Vol C Tables 4.2.6.8 and 6.1.1.4'
N N 0.0061 0.0033 'International Tables Vol C Tables 4.2.6.8 and 6.1.1.4'
O O 0.0106 0.0060 'International Tables Vol C Tables 4.2.6.8 and 6.1.1.4'
Zn Zn 0.2839 1.4301 'International Tables Vol C Tables 4.2.6.8 and 6.1.1.4'

loop_
_geom_angle_atom_site_label_1
_geom_angle_atom_site_label_2
_geom_angle_atom_site_label_3
_geom_angle
_geom_angle_site_symmetry_1
_geom_angle_site_symmetry_3
_geom_angle_publ_flag
Br1 Zn1 Br2 110.707(9) . . ?
O1 Zn1 Br1 98.52(3) . . ?
O1 Zn1 Br2 99.20(3) . . ?
C1 Zn1 Br1 122.07(4) . . ?
C1 Zn1 Br2 113.90(4) . . ?
C1 Zn1 O1 108.59(5) . . ?
C23 O1 Zn1 123.39(9) . . ?
C26 O1 Zn1 124.12(10) . . ?
C26 O1 C23 109.06(13) . . ?
C1 N1 C4 115.71(13) . . ?
C1 N1 C11 123.81(13) . . ?
C11 N1 C4 120.42(12) . . ?
N1 C1 Zn1 126.05(11) . . ?
N1 C1 C2 109.20(13) . . ?
C2 C1 Zn1 124.56(10) . . ?
C1 C2 C3 104.07(12) . . ?
C1 C2 C7 106.85(12) . . ?
C1 C2 C9 110.69(12) . . ?
C3 C2 C7 112.43(13) . . ?
C9 C2 C3 112.13(13) . . ?
C9 C2 C7 110.38(13) . . ?
C2 C3 H3A 110.4 . . ?
C2 C3 H3B 110.4 . . ?
H3A C3 H3B 108.6 . . ?
C4 C3 C2 106.81(12) . . ?
C4 C3 H3A 110.4 . . ?
C4 C3 H3B 110.4 . . ?
C3 C4 N1 100.40(11) . . ?
C5 C4 N1 111.96(13) . . ?
C5 C4 C3 112.82(13) . . ?
C5 C4 C6 108.59(13) . . ?
C6 C4 N1 109.62(12) . . ?
C6 C4 C3 113.29(13) . . ?
C4 C5 H5A 109.5 . . ?
C4 C5 H5B 109.5 . . ?
C4 C5 H5C 109.5 . . ?
H5A C5 H5B 109.5 . . ?
H5A C5 H5C 109.5 . . ?
H5B C5 H5C 109.5 . . ?
C4 C6 H6A 109.5 . . ?
C4 C6 H6B 109.5 . . ?
C4 C6 H6C 109.5 . . ?
H6A C6 H6B 109.5 . . ?
H6A C6 H6C 109.5 . . ?
H6B C6 H6C 109.5 . . ?
C2 C7 H7A 108.6 . . ?
C2 C7 H7B 108.6 . . ?
H7A C7 H7B 107.6 . . ?
C8 C7 C2 114.60(14) . . ?
C8 C7 H7A 108.6 . . ?
C8 C7 H7B 108.6 . . ?
C7 C8 H8A 109.5 . . ?
C7 C8 H8B 109.5 . . ?
C7 C8 H8C 109.5 . . ?
H8A C8 H8B 109.5 . . ?
H8A C8 H8C 109.5 . . ?
H8B C8 H8C 109.5 . . ?
C2 C9 H9A 108.5 . . ?
C2 C9 H9B 108.5 . . ?
H9A C9 H9B 107.5 . . ?
C10 C9 C2 115.16(14) . . ?
C10 C9 H9A 108.5 . . ?
C10 C9 H9B 108.5 . . ?
C9 C10 H10A 109.5 . . ?
C9 C10 H10B 109.5 . . ?
C9 C10 H10C 109.5 . . ?
H10A C10 H10B 109.5 . . ?
H10A C10 H10C 109.5 . . ?
H10B C10 H10C 109.5 . . ?
C12 C11 N1 119.51(14) . . ?
C12 C11 C16 122.31(14) . . ?
C16 C11 N1 118.17(13) . . ?
C11 C12 C17 124.98(14) . . ?
C13 C12 C11 117.00(15) . . ?
C13 C12 C17 117.99(14) . . ?
C12 C13 H13 119.0 . . ?
C14 C13 C12 121.97(15) . . ?
C14 C13 H13 119.0 . . ?
C13 C14 H14 120.2 . . ?
C13 C14 C15 119.59(15) . . ?
C15 C14 H14 120.2 . . ?
C14 C15 H15 119.3 . . ?
C14 C15 C16 121.41(15) . . ?
C16 C15 H15 119.3 . . ?
C11 C16 C20 124.15(14) . . ?
C15 C16 C11 117.62(14) . . ?
C15 C16 C20 118.07(14) . . ?
C12 C17 H17 108.4 . . ?
C12 C17 C18 111.48(14) . . ?
C12 C17 C19 111.42(14) . . ?
C18 C17 H17 108.4 . . ?
C19 C17 H17 108.4 . . ?
C19 C17 C18 108.69(14) . . ?
C17 C18 H18A 109.5 . . ?
C17 C18 H18B 109.5 . . ?
C17 C18 H18C 109.5 . . ?
H18A C18 H18B 109.5 . . ?
H18A C18 H18C 109.5 . . ?
H18B C18 H18C 109.5 . . ?
C17 C19 H19A 109.5 . . ?
C17 C19 H19B 109.5 . . ?
C17 C19 H19C 109.5 . . ?
H19A C19 H19B 109.5 . . ?
H19A C19 H19C 109.5 . . ?
H19B C19 H19C 109.5 . . ?
C16 C20 H20 108.3 . . ?
C16 C20 C21 113.19(14) . . ?
C21 C20 H20 108.3 . . ?
C22 C20 C16 109.66(14) . . ?
C22 C20 H20 108.3 . . ?
C22 C20 C21 108.89(14) . . ?
C20 C21 H21A 109.5 . . ?
C20 C21 H21B 109.5 . . ?
C20 C21 H21C 109.5 . . ?
H21A C21 H21B 109.5 . . ?
H21A C21 H21C 109.5 . . ?
H21B C21 H21C 109.5 . . ?
C20 C22 H22A 109.5 . . ?
C20 C22 H22B 109.5 . . ?
C20 C22 H22C 109.5 . . ?
H22A C22 H22B 109.5 . . ?
H22A C22 H22C 109.5 . . ?
H22B C22 H22C 109.5 . . ?
O1 C23 H23A 110.8 . . ?
O1 C23 H23B 110.8 . . ?
O1 C23 C24 104.89(14) . . ?
H23A C23 H23B 108.8 . . ?
C24 C23 H23A 110.8 . . ?
C24 C23 H23B 110.8 . . ?
C23 C24 H24A 111.4 . . ?
C23 C24 H24B 111.4 . . ?
C23 C24 C25 101.92(14) . . ?
H24A C24 H24B 109.2 . . ?
C25 C24 H24A 111.4 . . ?
C25 C24 H24B 111.4 . . ?
C24 C25 H25A 111.2 . . ?
C24 C25 H25B 111.2 . . ?
H25A C25 H25B 109.2 . . ?
C26 C25 C24 102.59(15) . . ?
C26 C25 H25A 111.2 . . ?
C26 C25 H25B 111.2 . . ?
O1 C26 C25 105.53(14) . . ?
O1 C26 H26A 110.6 . . ?
O1 C26 H26B 110.6 . . ?
C25 C26 H26A 110.6 . . ?
C25 C26 H26B 110.6 . . ?
H26A C26 H26B 108.8 . . ?

loop_
_geom_bond_atom_site_label_1
_geom_bond_atom_site_label_2
_geom_bond_distance
_geom_bond_site_symmetry_2
_geom_bond_publ_flag
Br1 Zn1 2.3695(3) . ?
Br2 Zn1 2.3905(3) . ?
Zn1 O1 2.1454(11) . ?
Zn1 C1 2.0681(15) . ?
O1 C23 1.460(2) . ?
O1 C26 1.4587(19) . ?
N1 C1 1.2964(19) . ?
N1 C4 1.5420(19) . ?
N1 C11 1.4651(19) . ?
C1 C2 1.526(2) . ?
C2 C3 1.545(2) . ?
C2 C7 1.550(2) . ?
C2 C9 1.544(2) . ?
C3 H3A 0.9900 . ?
C3 H3B 0.9900 . ?
C3 C4 1.529(2) . ?
C4 C5 1.523(2) . ?
C4 C6 1.526(2) . ?
C5 H5A 0.9800 . ?
C5 H5B 0.9800 . ?
C5 H5C 0.9800 . ?
C6 H6A 0.9800 . ?
C6 H6B 0.9800 . ?
C6 H6C 0.9800 . ?
C7 H7A 0.9900 . ?
C7 H7B 0.9900 . ?
C7 C8 1.533(2) . ?
C8 H8A 0.9800 . ?
C8 H8B 0.9800 . ?
C8 H8C 0.9800 . ?
C9 H9A 0.9900 . ?
C9 H9B 0.9900 . ?
C9 C10 1.521(3) . ?
C10 H10A 0.9800 . ?
C10 H10B 0.9800 . ?
C10 H10C 0.9800 . ?
C11 C12 1.407(2) . ?
C11 C16 1.408(2) . ?
C12 C13 1.397(2) . ?
C12 C17 1.526(2) . ?
C13 H13 0.9500 . ?
C13 C14 1.383(2) . ?
C14 H14 0.9500 . ?
C14 C15 1.385(2) . ?
C15 H15 0.9500 . ?
C15 C16 1.394(2) . ?
C16 C20 1.530(2) . ?
C17 H17 1.0000 . ?
C17 C18 1.552(2) . ?
C17 C19 1.529(2) . ?
C18 H18A 0.9800 . ?
C18 H18B 0.9800 . ?
C18 H18C 0.9800 . ?
C19 H19A 0.9800 . ?
C19 H19B 0.9800 . ?
C19 H19C 0.9800 . ?
C20 H20 1.0000 . ?
C20 C21 1.535(2) . ?
C20 C22 1.530(2) . ?
C21 H21A 0.9800 . ?
C21 H21B 0.9800 . ?
C21 H21C 0.9800 . ?
C22 H22A 0.9800 . ?
C22 H22B 0.9800 . ?
C22 H22C 0.9800 . ?
C23 H23A 0.9900 . ?
C23 H23B 0.9900 . ?
C23 C24 1.509(2) . ?
C24 H24A 0.9900 . ?
C24 H24B 0.9900 . ?
C24 C25 1.518(3) . ?
C25 H25A 0.9900 . ?
C25 H25B 0.9900 . ?
C25 C26 1.506(3) . ?
C26 H26A 0.9900 . ?
C26 H26B 0.9900 . ?

loop_
_geom_torsion_atom_site_label_1
_geom_torsion_atom_site_label_2
_geom_torsion_atom_site_label_3
_geom_torsion_atom_site_label_4
_geom_torsion
_geom_torsion_site_symmetry_1
_geom_torsion_site_symmetry_2
_geom_torsion_site_symmetry_3
_geom_torsion_site_symmetry_4
_geom_torsion_publ_flag
Zn1 O1 C23 C24 175.93(11) . . . . ?
Zn1 O1 C26 C25 -150.45(12) . . . . ?
Zn1 C1 C2 C3 -173.53(10) . . . . ?
Zn1 C1 C2 C7 67.34(14) . . . . ?
Zn1 C1 C2 C9 -52.88(16) . . . . ?
O1 C23 C24 C25 -34.49(19) . . . . ?
N1 C1 C2 C3 11.15(16) . . . . ?
N1 C1 C2 C7 -107.99(14) . . . . ?
N1 C1 C2 C9 131.79(14) . . . . ?
N1 C11 C12 C13 -179.55(14) . . . . ?
N1 C11 C12 C17 2.4(2) . . . . ?
N1 C11 C16 C15 177.36(14) . . . . ?
N1 C11 C16 C20 -7.4(2) . . . . ?
C1 N1 C4 C3 -12.66(17) . . . . ?
C1 N1 C4 C5 -132.60(14) . . . . ?
C1 N1 C4 C6 106.82(15) . . . . ?
C1 N1 C11 C12 -83.85(19) . . . . ?
C1 N1 C11 C16 95.54(18) . . . . ?
C1 C2 C3 C4 -18.77(16) . . . . ?
C1 C2 C7 C8 179.37(14) . . . . ?
C1 C2 C9 C10 -51.04(19) . . . . ?
C2 C3 C4 N1 18.43(15) . . . . ?
C2 C3 C4 C5 137.75(13) . . . . ?
C2 C3 C4 C6 -98.36(15) . . . . ?
C3 C2 C7 C8 65.81(18) . . . . ?
C3 C2 C9 C10 64.68(18) . . . . ?
C4 N1 C1 Zn1 -174.24(10) . . . . ?
C4 N1 C1 C2 1.00(17) . . . . ?
C4 N1 C11 C12 93.16(17) . . . . ?
C4 N1 C11 C16 -87.45(17) . . . . ?
C7 C2 C3 C4 96.49(15) . . . . ?
C7 C2 C9 C10 -169.13(14) . . . . ?
C9 C2 C3 C4 -138.44(13) . . . . ?
C9 C2 C7 C8 -60.21(19) . . . . ?
C11 N1 C1 Zn1 2.9(2) . . . . ?
C11 N1 C1 C2 178.14(13) . . . . ?
C11 N1 C4 C3 170.10(13) . . . . ?
C11 N1 C4 C5 50.16(18) . . . . ?
C11 N1 C4 C6 -70.42(17) . . . . ?
C11 C12 C13 C14 1.4(2) . . . . ?
C11 C12 C17 C18 -122.68(17) . . . . ?
C11 C12 C17 C19 115.71(17) . . . . ?
C11 C16 C20 C21 129.35(17) . . . . ?
C11 C16 C20 C22 -108.84(18) . . . . ?
C12 C11 C16 C15 -3.3(2) . . . . ?
C12 C11 C16 C20 171.98(15) . . . . ?
C12 C13 C14 C15 -1.6(3) . . . . ?
C13 C12 C17 C18 59.3(2) . . . . ?
C13 C12 C17 C19 -62.29(19) . . . . ?
C13 C14 C15 C16 -0.7(3) . . . . ?
C14 C15 C16 C11 3.1(2) . . . . ?
C14 C15 C16 C20 -172.47(15) . . . . ?
C15 C16 C20 C21 -55.4(2) . . . . ?
C15 C16 C20 C22 66.38(19) . . . . ?
C16 C11 C12 C13 1.1(2) . . . . ?
C16 C11 C12 C17 -176.93(15) . . . . ?
C17 C12 C13 C14 179.56(15) . . . . ?
C23 O1 C26 C25 9.2(2) . . . . ?
C23 C24 C25 C26 39.6(2) . . . . ?
C24 C25 C26 O1 -30.47(19) . . . . ?
C26 O1 C23 C24 16.13(19) . . . . ?
